data_4126910
loop_
_publ_author_name
'Zhang, Guanyun'
'Li, Wenyun'
'Liu, Caiyun'
'Jia, Jiong'
'Tung, Chen-Ho'
'Wang, Yifeng'

_publ_section_title
;
 Titanium-Oxide Host Clusters with Exchangeable Guests.
;
_journal_name_full 'Journal of the American Chemical Society'
_journal_paper_doi 10.1021/jacs.7b10565
_journal_year 2017
_chemical_formula_moiety '0.5(Cl16 Cs16 O132 S12 Ti24)'
_chemical_formula_sum 'Cl8 Cs8 O66 S6 Ti12'
_chemical_formula_weight 3170.04
_chemical_name_systematic
;
 ?
;
_space_group_crystal_system monoclinic
_space_group_IT_number 14
_space_group_name_Hall '-P 2ybc'
_space_group_name_H-M_alt 'P 1 21/c 1'
_symmetry_space_group_name_Hall '-P 2ybc'
_symmetry_space_group_name_H-M 'P 1 21/c 1'
_audit_creation_date 2017-07-24
_audit_creation_method
;
Olex2 1.2
(compiled 2017.03.28 svn.r3405 for OlexSys, GUI svn.r5337)
;
_cell_angle_alpha 90
_cell_angle_beta 105.254(3)
_cell_angle_gamma 90
_cell_formula_units_Z 2
_cell_length_a 13.909(3)
_cell_length_b 17.333(4)
_cell_length_c 20.456(4)
_cell_measurement_reflns_used 9979
_cell_measurement_temperature 173(2)
_cell_measurement_theta_max 27.675
_cell_measurement_theta_min 2.361
_cell_volume 4757.9(18)
_computing_cell_refinement 'SAINT V8.30C (?, 2016)'
_computing_data_reduction 'SAINT V8.30C (?, 2016)'
_computing_molecular_graphics 'Olex2 (Dolomanov et al., 2009)'
_computing_publication_material 'Olex2 (Dolomanov et al., 2009)'
_computing_structure_refinement 'ShelXL (Sheldrick, 2015)'
_diffrn_ambient_temperature 173.15
_diffrn_measured_fraction_theta_full 0.997
_diffrn_measured_fraction_theta_max 0.993
_diffrn_measurement_device_type 'CCD area detector'
_diffrn_measurement_method 'phi and omega scans'
_diffrn_radiation_type MoK\a
_diffrn_radiation_wavelength 0.71073
_diffrn_reflns_av_R_equivalents 0.0694
_diffrn_reflns_av_unetI/netI 0.0768
_diffrn_reflns_Laue_measured_fraction_full 0.997
_diffrn_reflns_Laue_measured_fraction_max 0.993
_diffrn_reflns_limit_h_max 11
_diffrn_reflns_limit_h_min -18
_diffrn_reflns_limit_k_max 18
_diffrn_reflns_limit_k_min -22
_diffrn_reflns_limit_l_max 26
_diffrn_reflns_limit_l_min -26
_diffrn_reflns_number 39290
_diffrn_reflns_point_group_measured_fraction_full 0.997
_diffrn_reflns_point_group_measured_fraction_max 0.993
_diffrn_reflns_theta_full 25.242
_diffrn_reflns_theta_max 27.698
_diffrn_reflns_theta_min 1.518
_exptl_absorpt_coefficient_mu 4.410
_exptl_absorpt_correction_type none
_exptl_crystal_colour 'clear colourless'
_exptl_crystal_colour_lustre clear
_exptl_crystal_colour_primary colourless
_exptl_crystal_density_diffrn 2.213
_exptl_crystal_description block
_exptl_crystal_F_000 2928
_refine_diff_density_max 8.087
_refine_diff_density_min -3.791
_refine_diff_density_rms 0.576
_refine_ls_extinction_method none
_refine_ls_goodness_of_fit_ref 1.099
_refine_ls_hydrogen_treatment undef
_refine_ls_matrix_type full
_refine_ls_number_parameters 257
_refine_ls_number_reflns 11074
_refine_ls_number_restraints 12
_refine_ls_restrained_S_all 1.111
_refine_ls_R_factor_all 0.1774
_refine_ls_R_factor_gt 0.1522
_refine_ls_shift/su_max 0.000
_refine_ls_shift/su_mean 0.000
_refine_ls_structure_factor_coef Fsqd
_refine_ls_weighting_details 'w=1/[\s^2^(Fo^2^)+(0.1304P)^2^+692.5139P] where P=(Fo^2^+2Fc^2^)/3'
_refine_ls_weighting_scheme calc
_refine_ls_wR_factor_gt 0.3659
_refine_ls_wR_factor_ref 0.3821
_reflns_Friedel_coverage 0.000
_reflns_number_gt 8731
_reflns_number_total 11074
_reflns_threshold_expression 'I > 2\s(I)'
_cod_data_source_file ja7b10565_si_011.cif
_cod_data_source_block p21c_pl
_cod_database_code 4126910
_shelxl_version_number 2013-4
_shelx_space_group_comment
;
The symmetry employed for this shelxl refinement is uniquely defined
by the following loop, which should always be used as a source of
symmetry information in preference to the above space-group names.
They are only intended as comments.
;
_olex2_refinement_description
;
1. Uiso/Uaniso restraints and constraints
Uanis(Cs4) \\sim Ueq, Uanis(Cs0A) \\sim Ueq: with sigma of 0.01 and sigma for
terminal atoms of 0.02
2. Others
 Fixed Sof: Cs0A(0.5) Cs3(0.5) Cs4(0.25) Cs5(0.75)
;
_olex2_submission_special_instructions 'No special instructions were received'

loop_
_space_group_symop_operation_xyz
'x, y, z'
'-x, y+1/2, -z+1/2'
'-x, -y, -z'
'x, -y-1/2, z-1/2'

loop_
_atom_site_label
_atom_site_type_symbol
_atom_site_fract_x
_atom_site_fract_y
_atom_site_fract_z
_atom_site_U_iso_or_equiv
_atom_site_adp_type
_atom_site_occupancy
_atom_site_site_symmetry_order
_atom_site_calc_flag
_atom_site_refinement_flags_posn
_atom_site_refinement_flags_adp
_atom_site_refinement_flags_occupancy
Cs0A Cs 1.1668(4) 0.4060(5) 0.1017(2) 0.092(2) Uani 0.5 1 d . U .
Cs1 Cs 1.49868(12) 0.22040(9) -0.06955(7) 0.0284(4) Uani 1 1 d . . .
Cs2 Cs 1.5000 0.5000 0.0000 0.0412(6) Uani 1 2 d S T P
Cs3 Cs 0.9258(3) 0.2817(3) 0.1580(3) 0.0677(15) Uani 0.5 1 d . . .
Cs4 Cs 0.8385(8) 0.3986(8) 0.2229(4) 0.076(3) Uani 0.25 1 d . U .
Cs5 Cs 0.84881(18) 0.54059(17) 0.21757(13) 0.0467(6) Uani 0.75 1 d . . .
Cs6 Cs 0.5000 0.5000 0.5000 0.0095(3) Uiso 1 2 d S T P
Ti1 Ti 1.3773(2) 0.16223(17) 0.08703(14) 0.0049(6) Uiso 1 1 d . . .
Ti2 Ti 1.3677(2) 0.46096(16) 0.30675(14) 0.0036(5) Uiso 1 1 d . . .
Ti3 Ti 0.6314(2) 0.46625(17) 0.35508(14) 0.0042(5) Uiso 1 1 d . . .
Ti4 Ti 0.7676(2) 0.40882(17) 0.51556(14) 0.0048(6) Uiso 1 1 d . . .
Ti5 Ti 0.7598(2) 0.60321(17) 0.57889(14) 0.0046(5) Uiso 1 1 d . . .
Ti6 Ti 0.6372(2) 0.34306(17) 0.63374(14) 0.0051(6) Uiso 1 1 d . . .
Cl1 Cl 1.6827(5) 0.3523(4) -0.0123(4) 0.0437(16) Uani 1 1 d . . .
Cl2 Cl 1.5129(4) 0.4023(3) 0.1432(2) 0.0213(10) Uani 1 1 d . . .
Cl3 Cl 1.1780(5) 0.2419(5) 0.2303(4) 0.0452(18) Uani 1 1 d . . .
Cl4 Cl 0.6780(8) 0.6354(5) 0.0660(4) 0.062(3) Uani 1 1 d . . .
S1 S 0.5086(3) 0.2992(2) 0.74289(19) 0.0056(7) Uiso 1 1 d . . .
S2 S 0.8797(3) 0.4853(2) 0.4061(2) 0.0070(8) Uiso 1 1 d . . .
S3 S 1.1211(3) 0.4667(2) 0.2720(2) 0.0077(8) Uiso 1 1 d . . .
O1 O 0.5096(10) 0.2317(7) 0.7857(6) 0.010(2) Uiso 1 1 d . . .
O2 O 0.5056(10) 0.3708(8) 0.7816(7) 0.014(3) Uiso 1 1 d . . .
O3 O 0.5982(10) 0.2971(8) 0.7170(7) 0.015(3) Uiso 1 1 d . . .
O4 O 0.6653(11) 0.2203(8) 0.6251(7) 0.019(3) Uiso 1 1 d . . .
O5 O 0.7789(10) 0.3344(8) 0.7088(7) 0.014(3) Uiso 1 1 d . . .
O6 O 0.6269(10) 0.4420(8) 0.6593(6) 0.013(3) Uiso 1 1 d . . .
O7 O 0.6990(9) 0.3572(7) 0.5674(6) 0.008(2) Uiso 1 1 d . . .
O8 O 0.6623(9) 0.5906(7) 0.6229(6) 0.007(2) Uiso 1 1 d . . .
O9 O 0.8688(9) 0.5846(7) 0.6689(6) 0.008(2) Uiso 1 1 d . . .
O10 O 0.7922(10) 0.7193(7) 0.6195(6) 0.012(3) Uiso 1 1 d . . .
O11 O 0.8952(10) 0.6239(8) 0.5486(7) 0.015(3) Uiso 1 1 d . . .
O12 O 0.7583(9) 0.5055(7) 0.5477(6) 0.011(2) Uiso 1 1 d . . .
O13 O 0.9079(9) 0.3929(7) 0.5926(6) 0.009(2) Uiso 1 1 d . . .
O14 O 0.8103(11) 0.2964(8) 0.4879(7) 0.017(3) Uiso 1 1 d . . .
O15 O 0.6691(9) 0.4169(7) 0.4376(6) 0.009(2) Uiso 1 1 d . . .
O16 O 0.8755(9) 0.4381(7) 0.4663(6) 0.010(2) Uiso 1 1 d . . .
O17 O 0.9068(10) 0.5650(8) 0.4280(6) 0.013(3) Uiso 1 1 d . . .
O18 O 0.9517(10) 0.4538(8) 0.3737(7) 0.015(3) Uiso 1 1 d . . .
O19 O 0.7797(9) 0.4863(7) 0.3573(6) 0.010(2) Uiso 1 1 d . . .
O20 O 0.5013(9) 0.4379(7) 0.3303(6) 0.009(2) Uiso 1 1 d . . .
O21 O 0.6644(10) 0.3660(8) 0.3046(7) 0.016(3) Uiso 1 1 d . . .
O22 O 0.6227(9) 0.5130(7) 0.2557(6) 0.009(2) Uiso 1 1 d . . .
O23 O 1.0979(10) 0.5447(8) 0.2912(6) 0.012(3) Uiso 1 1 d . . .
O24 O 1.0469(10) 0.4375(8) 0.2152(7) 0.014(3) Uiso 1 1 d . . .
O25 O 1.2185(10) 0.4689(7) 0.2547(6) 0.012(2) Uiso 1 1 d . . .
O26 O 1.3498(10) 0.3595(8) 0.2444(6) 0.012(3) Uiso 1 1 d . . .
O27 O 1.3761(10) 0.5058(8) 0.2100(6) 0.013(3) Uiso 1 1 d . . .
O28 O 1.3562(11) 0.2844(8) 0.0711(7) 0.016(3) Uiso 1 1 d . . .
O29 O 1.4177(9) 0.2053(7) 0.1851(6) 0.009(2) Uiso 1 1 d . . .
O30 O 1.2355(10) 0.1774(8) 0.1077(7) 0.015(3) Uiso 1 1 d . . .
O31 O 1.3806(9) 0.0633(7) 0.1136(6) 0.010(2) Uiso 1 1 d . . .
O32 O 1.3157(10) 0.1492(7) -0.0036(6) 0.011(2) Uiso 1 1 d . . .
O33 O 1.5091(9) 0.1692(6) 0.0826(6) 0.004(2) Uiso 1 1 d . . .

loop_
_atom_site_aniso_label
_atom_site_aniso_U_11
_atom_site_aniso_U_22
_atom_site_aniso_U_33
_atom_site_aniso_U_23
_atom_site_aniso_U_13
_atom_site_aniso_U_12
Cs0A 0.064(3) 0.181(6) 0.0279(19) -0.011(3) 0.0077(19) 0.043(3)
Cs1 0.0315(8) 0.0308(8) 0.0244(7) -0.0024(5) 0.0101(6) -0.0082(6)
Cs2 0.0577(16) 0.0316(12) 0.0323(11) 0.0061(9) 0.0085(11) -0.0088(11)
Cs3 0.038(2) 0.042(2) 0.109(4) -0.014(2) -0.006(2) -0.0028(18)
Cs4 0.074(5) 0.129(7) 0.034(3) -0.030(4) 0.031(4) -0.067(5)
Cs5 0.0285(11) 0.0635(17) 0.0446(13) 0.0004(12) 0.0034(10) 0.0140(11)
Cl1 0.034(3) 0.034(3) 0.062(4) 0.003(3) 0.012(3) 0.000(3)
Cl2 0.020(2) 0.025(2) 0.020(2) -0.0052(19) 0.0061(19) 0.000(2)
Cl3 0.041(4) 0.060(5) 0.041(3) -0.024(3) 0.021(3) -0.020(3)
Cl4 0.081(6) 0.043(4) 0.049(4) 0.007(3) -0.008(4) -0.031(4)

loop_
_atom_type_symbol
_atom_type_description
_atom_type_scat_dispersion_real
_atom_type_scat_dispersion_imag
_atom_type_scat_source
Cl Cl 0.1484 0.1585 'International Tables Vol C Tables 4.2.6.8 and 6.1.1.4'
Cs Cs -0.3680 2.1192 'International Tables Vol C Tables 4.2.6.8 and 6.1.1.4'
O O 0.0106 0.0060 'International Tables Vol C Tables 4.2.6.8 and 6.1.1.4'
S S 0.1246 0.1234 'International Tables Vol C Tables 4.2.6.8 and 6.1.1.4'
Ti Ti 0.2776 0.4457 'International Tables Vol C Tables 4.2.6.8 and 6.1.1.4'

loop_
_geom_angle_atom_site_label_1
_geom_angle_atom_site_label_2
_geom_angle_atom_site_label_3
_geom_angle
_geom_angle_site_symmetry_1
_geom_angle_site_symmetry_3
Cs3 Cs0A Cs2 166.33(18) . .
Cs3 Cs0A Cs4 29.08(14) . .
Cs3 Cs0A Ti2 100.94(13) . .
Cs4 Cs0A Cs2 164.6(2) . .
Ti2 Cs0A Cs2 85.16(11) . .
Ti2 Cs0A Cs4 88.36(12) . .
Cl3 Cs0A Cs2 124.12(16) . .
Cl3 Cs0A Cs3 49.74(16) . .
Cl3 Cs0A Cs4 65.3(2) . .
Cl3 Cs0A Ti2 67.35(13) . .
S3 Cs0A Cs2 125.92(17) . .
S3 Cs0A Cs3 64.98(13) . .
S3 Cs0A Cs4 43.60(12) . .
S3 Cs0A Ti2 46.09(9) . .
S3 Cs0A Cl3 64.55(15) . .
O24 Cs0A Cs2 145.2(3) . .
O24 Cs0A Cs3 47.3(3) . .
O24 Cs0A Cs4 22.6(3) . .
O24 Cs0A Ti2 66.8(2) . .
O24 Cs0A Cl3 64.6(3) . .
O24 Cs0A S3 21.1(2) . .
O24 Cs0A O26 80.6(3) . .
O24 Cs0A O27 87.9(3) . .
O24 Cs0A O28 140.4(4) . .
O25 Cs0A Cs2 105.0(3) . .
O25 Cs0A Cs3 84.3(3) . .
O25 Cs0A Cs4 65.6(3) . .
O25 Cs0A Ti2 24.8(2) . .
O25 Cs0A Cl3 68.1(3) . .
O25 Cs0A S3 22.1(2) . .
O25 Cs0A O24 43.1(3) . .
O25 Cs0A O26 47.5(3) . .
O25 Cs0A O27 45.6(3) . .
O25 Cs0A O28 112.7(3) . .
O26 Cs0A Cs2 83.5(2) . .
O26 Cs0A Cs3 96.2(3) . .
O26 Cs0A Cs4 97.1(3) . .
O26 Cs0A Ti2 27.6(2) . .
O26 Cs0A Cl3 50.0(3) . .
O26 Cs0A S3 63.6(2) . .
O26 Cs0A O27 44.8(3) . .
O26 Cs0A O28 65.9(3) . .
O27 Cs0A Cs2 59.5(2) . .
O27 Cs0A Cs3 128.6(3) . .
O27 Cs0A Cs4 110.5(2) . .
O27 Cs0A Ti2 28.3(2) . .
O27 Cs0A Cl3 93.1(3) . .
O27 Cs0A S3 67.1(2) . .
O28 Cs0A Cs2 53.4(2) . .
O28 Cs0A Cs3 114.1(3) . .
O28 Cs0A Cs4 140.6(3) . .
O28 Cs0A Ti2 89.0(2) . .
O28 Cs0A Cl3 77.5(3) . .
O28 Cs0A S3 128.9(3) . .
O28 Cs0A O27 82.9(3) . .
Cs6 Cs1 Ti5 58.25(5) 2_745 2_745
Cs6 Cs1 S1 129.76(7) 2_745 1_654
Ti5 Cs1 S1 111.50(8) 2_745 1_654
Cl1 Cs1 Cs6 125.17(13) . 2_745
Cl1 Cs1 Ti5 157.29(15) . 2_745
Cl1 Cs1 Cl4 88.96(18) . 3_765
Cl1 Cs1 S1 83.74(15) . 1_654
Cl1 Cs1 O7 68.3(2) . 4_665
Cl1 Cs1 O20 128.2(3) . 4_665
Cl1 Cs1 O32 132.8(3) . .
Cl4 Cs1 Cs6 126.72(15) 3_765 2_745
Cl4 Cs1 Ti5 75.16(14) 3_765 2_745
Cl4 Cs1 S1 88.73(16) 3_765 1_654
Cl4 Cs1 O7 130.0(2) 3_765 4_665
O1 Cs1 Cs6 114.1(2) 1_654 2_745
O1 Cs1 Ti5 104.9(2) 1_654 2_745
O1 Cs1 Cl1 93.8(3) 1_654 .
O1 Cs1 Cl4 100.9(3) 1_654 3_765
O1 Cs1 S1 15.7(2) 1_654 1_654
O1 Cs1 O7 123.6(3) 1_654 4_665
O1 Cs1 O8 85.5(3) 1_654 2_745
O1 Cs1 O15 82.6(3) 1_654 4_665
O1 Cs1 O20 56.9(3) 1_654 4_665
O1 Cs1 O32 130.4(3) 1_654 .
O1 Cs1 O33 166.6(3) 1_654 .
O7 Cs1 Cs6 56.90(19) 4_665 2_745
O7 Cs1 Ti5 109.7(2) 4_665 2_745
O7 Cs1 S1 129.3(2) 4_665 1_654
O8 Cs1 Cs6 52.5(2) 2_745 2_745
O8 Cs1 Ti5 25.3(2) 2_745 2_745
O8 Cs1 Cl1 176.6(3) 2_745 .
O8 Cs1 Cl4 94.4(3) 2_745 3_765
O8 Cs1 S1 96.2(2) 2_745 1_654
O8 Cs1 O7 109.4(3) 2_745 4_665
O8 Cs1 O15 86.5(3) 2_745 4_665
O8 Cs1 O20 48.8(3) 2_745 4_665
O8 Cs1 O32 49.0(3) 2_745 .
O8 Cs1 O33 89.2(3) 2_745 .
O15 Cs1 Cs6 51.5(2) 4_665 2_745
O15 Cs1 Ti5 104.7(2) 4_665 2_745
O15 Cs1 Cl1 90.2(2) 4_665 .
O15 Cs1 Cl4 176.4(3) 4_665 3_765
O15 Cs1 S1 94.6(2) 4_665 1_654
O15 Cs1 O7 46.6(3) 4_665 4_665
O15 Cs1 O20 48.4(3) 4_665 4_665
O15 Cs1 O32 108.7(3) 4_665 .
O20 Cs1 Cs6 57.2(2) 4_665 2_745
O20 Cs1 Ti5 73.9(2) 4_665 2_745
O20 Cs1 Cl4 134.2(2) 4_665 3_765
O20 Cs1 S1 72.6(2) 4_665 1_654
O20 Cs1 O7 92.2(3) 4_665 4_665
O32 Cs1 Cs6 57.2(2) . 2_745
O32 Cs1 Ti5 25.9(2) . 2_745
O32 Cs1 Cl4 69.6(3) . 3_765
O32 Cs1 S1 134.5(2) . 1_654
O32 Cs1 O7 93.5(3) . 4_665
O32 Cs1 O20 94.2(3) . 4_665
O33 Cs1 Cs6 53.6(2) . 2_745
O33 Cs1 Ti5 73.9(2) . 2_745
O33 Cs1 Cl1 90.8(2) . .
O33 Cs1 Cl4 91.8(3) . 3_765
O33 Cs1 S1 174.5(2) . 1_654
O33 Cs1 O7 47.3(3) . 4_665
O33 Cs1 O15 84.8(3) . 4_665
O33 Cs1 O20 110.7(3) . 4_665
O33 Cs1 O32 50.4(3) . .
Cs0A Cs2 Cs0A 180.0 . 3_865
Cs1 Cs2 Cs0A 83.53(8) 3_865 3_865
Cs1 Cs2 Cs0A 83.53(8) . .
Cs1 Cs2 Cs0A 96.47(8) 3_865 .
Cs1 Cs2 Cs0A 96.47(8) . 3_865
Cs1 Cs2 Cs1 180.0 . 3_865
Cs1 Cs2 Cs5 106.13(3) . 1_655
Cs1 Cs2 Cs5 73.87(3) . 3_765
Cs1 Cs2 Cs5 106.13(3) 3_865 3_765
Cs1 Cs2 Cs5 73.87(3) 3_865 1_655
Cs5 Cs2 Cs0A 69.42(5) 1_655 3_865
Cs5 Cs2 Cs0A 110.58(5) 3_765 3_865
Cs5 Cs2 Cs0A 110.58(5) 1_655 .
Cs5 Cs2 Cs0A 69.42(5) 3_765 .
Cs5 Cs2 Cs5 180.00(6) 3_765 1_655
Cl1 Cs2 Cs0A 117.62(14) 3_865 3_865
Cl1 Cs2 Cs0A 62.38(14) 3_865 .
Cl1 Cs2 Cs0A 62.38(14) . 3_865
Cl1 Cs2 Cs0A 117.62(14) . .
Cl1 Cs2 Cs1 42.35(11) 3_865 3_865
Cl1 Cs2 Cs1 137.65(11) . 3_865
Cl1 Cs2 Cs1 42.35(11) . .
Cl1 Cs2 Cs1 137.65(11) 3_865 .
Cl1 Cs2 Cs5 71.11(12) 3_865 3_765
Cl1 Cs2 Cs5 108.89(12) 3_865 1_655
Cl1 Cs2 Cs5 108.89(12) . 3_765
Cl1 Cs2 Cs5 71.11(12) . 1_655
Cl1 Cs2 Cl1 180.0 3_865 .
Cl2 Cs2 Cs0A 53.63(10) 3_865 3_865
Cl2 Cs2 Cs0A 126.37(10) . 3_865
Cl2 Cs2 Cs0A 126.37(10) 3_865 .
Cl2 Cs2 Cs0A 53.63(10) . .
Cl2 Cs2 Cs1 104.09(9) . 3_865
Cl2 Cs2 Cs1 104.09(9) 3_865 .
Cl2 Cs2 Cs1 75.91(9) . .
Cl2 Cs2 Cs1 75.91(9) 3_865 3_865
Cl2 Cs2 Cs5 62.64(9) . 1_655
Cl2 Cs2 Cs5 117.36(9) . 3_765
Cl2 Cs2 Cs5 62.64(9) 3_865 3_765
Cl2 Cs2 Cs5 117.36(9) 3_865 1_655
Cl2 Cs2 Cl1 99.89(15) . 3_865
Cl2 Cs2 Cl1 99.89(15) 3_865 .
Cl2 Cs2 Cl1 80.11(15) 3_865 3_865
Cl2 Cs2 Cl1 80.11(15) . .
Cl2 Cs2 Cl2 180.00(18) . 3_865
Cl2 Cs2 Cl4 82.26(16) 3_865 1_655
Cl2 Cs2 Cl4 82.26(16) . 3_765
Cl2 Cs2 Cl4 97.74(16) 3_865 3_765
Cl2 Cs2 Cl4 97.74(16) . 1_655
Cl4 Cs2 Cs0A 52.01(19) 1_655 3_865
Cl4 Cs2 Cs0A 52.01(19) 3_765 .
Cl4 Cs2 Cs0A 127.99(19) 3_765 3_865
Cl4 Cs2 Cs0A 127.99(19) 1_655 .
Cl4 Cs2 Cs1 135.91(19) 1_655 .
Cl4 Cs2 Cs1 44.09(19) 3_765 .
Cl4 Cs2 Cs1 135.91(19) 3_765 3_865
Cl4 Cs2 Cs1 44.09(19) 1_655 3_865
Cl4 Cs2 Cs5 39.46(14) 3_765 3_765
Cl4 Cs2 Cs5 140.54(14) 1_655 3_765
Cl4 Cs2 Cs5 39.46(14) 1_655 1_655
Cl4 Cs2 Cs5 140.54(14) 3_765 1_655
Cl4 Cs2 Cl1 86.4(2) 1_655 3_865
Cl4 Cs2 Cl1 93.6(2) 3_765 3_865
Cl4 Cs2 Cl1 86.4(2) 3_765 .
Cl4 Cs2 Cl1 93.6(2) 1_655 .
Cl4 Cs2 Cl4 180.0(3) 3_765 1_655
Cs0A Cs3 Cs5 96.56(12) . 2_745
Cs0A Cs3 Cs5 81.13(12) . .
Cs0A Cs3 Ti4 117.45(16) . 4_565
Cs0A Cs3 Ti6 159.13(17) . 4_565
Cs4 Cs3 Cs0A 102.8(2) . .
Cs4 Cs3 Cs5 126.1(3) . 2_745
Cs4 Cs3 Cs5 22.9(2) . .
Cs4 Cs3 Ti4 128.0(2) . 4_565
Cs4 Cs3 Ti6 85.2(2) . 4_565
Cs4 Cs3 Cl3 116.4(3) . .
Cs4 Cs3 O4 63.5(3) . 4_565
Cs4 Cs3 O5 84.8(3) . 4_565
Cs4 Cs3 O13 147.5(3) . 4_565
Cs4 Cs3 O14 124.4(3) . 4_565
Cs4 Cs3 O24 59.0(3) . .
Cs5 Cs3 Cs5 137.11(12) . 2_745
Ti4 Cs3 Cs5 82.22(8) 4_565 2_745
Ti4 Cs3 Cs5 136.81(11) 4_565 .
Ti6 Cs3 Cs5 94.04(10) 4_565 2_745
Ti6 Cs3 Cs5 102.97(11) 4_565 .
Ti6 Cs3 Ti4 46.50(7) 4_565 4_565
Cl3 Cs3 Cs0A 57.14(17) . .
Cl3 Cs3 Cs5 42.27(15) . 2_745
Cl3 Cs3 Cs5 109.88(16) . .
Cl3 Cs3 Ti4 112.84(17) . 4_565
Cl3 Cs3 Ti6 136.3(2) . 4_565
Cl3 Cs3 O4 161.7(3) . 4_565
Cl3 Cs3 O14 117.8(3) . 4_565
O4 Cs3 Cs0A 141.0(3) 4_565 .
O4 Cs3 Cs5 76.8(3) 4_565 .
O4 Cs3 Cs5 121.4(3) 4_565 2_745
O4 Cs3 Ti4 64.5(2) 4_565 4_565
O4 Cs3 Ti6 28.6(2) 4_565 4_565
O4 Cs3 O14 69.1(3) 4_565 4_565
O5 Cs3 Cs0A 169.4(3) 4_565 .
O5 Cs3 Cs5 107.2(3) 4_565 .
O5 Cs3 Cs5 72.9(3) 4_565 2_745
O5 Cs3 Ti4 61.0(2) 4_565 4_565
O5 Cs3 Ti6 26.9(2) 4_565 4_565
O5 Cs3 Cl3 112.9(3) 4_565 .
O5 Cs3 O4 49.2(3) 4_565 4_565
O5 Cs3 O13 64.6(3) 4_565 4_565
O5 Cs3 O14 85.4(3) 4_565 4_565
O5 Cs3 O24 135.8(4) 4_565 .
O13 Cs3 Cs0A 109.0(3) 4_565 .
O13 Cs3 Cs5 162.9(2) 4_565 .
O13 Cs3 Cs5 57.1(2) 4_565 2_745
O13 Cs3 Ti4 26.3(2) 4_565 4_565
O13 Cs3 Ti6 62.6(2) 4_565 4_565
O13 Cs3 Cl3 87.2(3) 4_565 .
O13 Cs3 O4 87.1(3) 4_565 4_565
O13 Cs3 O14 46.4(3) 4_565 4_565
O14 Cs3 Cs0A 96.1(3) 4_565 .
O14 Cs3 Cs5 120.5(3) 4_565 .
O14 Cs3 Cs5 102.4(2) 4_565 2_745
O14 Cs3 Ti4 27.7(2) 4_565 4_565
O14 Cs3 Ti6 64.0(2) 4_565 4_565
O24 Cs3 Cs0A 47.4(3) . .
O24 Cs3 Cs5 42.6(2) . .
O24 Cs3 Cs5 106.9(3) . 2_745
O24 Cs3 Ti4 162.2(3) . 4_565
O24 Cs3 Ti6 144.2(3) . 4_565
O24 Cs3 Cl3 69.1(3) . .
O24 Cs3 O4 119.4(4) . 4_565
O24 Cs3 O13 153.0(4) . 4_565
O24 Cs3 O14 134.8(4) . 4_565
Cs3 Cs4 Cs0A 48.15(18) . .
Cs3 Cs4 Ti3 149.6(3) . .
Cs3 Cs4 S2 137.6(4) . .
Cs3 Cs4 S3 79.4(3) . .
Cs3 Cs4 O4 67.6(3) . 4_565
Cs3 Cs4 O18 119.7(5) . .
Cs3 Cs4 O19 155.1(5) . .
Cs3 Cs4 O21 124.5(4) . .
Cs3 Cs4 O22 154.4(4) . .
Cs3 Cs4 O24 66.7(4) . .
Cs5 Cs4 Cs0A 84.1(2) . .
Cs5 Cs4 Cs3 130.4(3) . .
Cs5 Cs4 Ti3 79.9(3) . .
Cs5 Cs4 S2 70.5(2) . .
Cs5 Cs4 S3 69.5(2) . .
Cs5 Cs4 O4 128.3(5) . 4_565
Cs5 Cs4 O18 74.1(3) . .
Cs5 Cs4 O19 67.8(3) . .
Cs5 Cs4 O21 104.4(5) . .
Cs5 Cs4 O22 63.0(4) . .
Cs5 Cs4 O24 73.0(3) . .
Ti3 Cs4 Cs0A 160.4(2) . .
S2 Cs4 Cs0A 118.0(2) . .
S2 Cs4 Ti3 45.47(12) . .
S2 Cs4 S3 76.07(17) . .
S3 Cs4 Cs0A 41.94(12) . .
S3 Cs4 Ti3 120.5(2) . .
O4 Cs4 Cs0A 106.3(3) 4_565 .
O4 Cs4 Ti3 92.5(3) 4_565 .
O4 Cs4 S2 134.1(3) 4_565 .
O4 Cs4 S3 146.2(4) 4_565 .
O4 Cs4 O19 117.4(4) 4_565 .
O4 Cs4 O22 87.1(4) 4_565 .
O18 Cs4 Cs0A 99.4(3) . .
O18 Cs4 Ti3 65.4(3) . .
O18 Cs4 S2 20.3(3) . .
O18 Cs4 S3 57.8(3) . .
O18 Cs4 O4 147.0(5) . 4_565
O18 Cs4 O19 42.1(3) . .
O18 Cs4 O21 78.8(4) . .
O18 Cs4 O22 83.4(4) . .
O19 Cs4 Cs0A 136.2(3) . .
O19 Cs4 Ti3 25.1(2) . .
O19 Cs4 S2 21.9(2) . .
O19 Cs4 S3 95.4(3) . .
O19 Cs4 O22 42.3(3) . .
O21 Cs4 Cs0A 170.3(5) . .
O21 Cs4 Ti3 25.4(3) . .
O21 Cs4 S2 62.0(3) . .
O21 Cs4 S3 136.5(3) . .
O21 Cs4 O4 72.3(4) . 4_565
O21 Cs4 O19 46.7(3) . .
O21 Cs4 O22 44.6(3) . .
O22 Cs4 Cs0A 145.0(4) . .
O22 Cs4 Ti3 27.9(2) . .
O22 Cs4 S2 63.7(2) . .
O22 Cs4 S3 125.1(3) . .
O24 Cs4 Cs0A 24.4(3) . .
O24 Cs4 Ti3 137.1(4) . .
O24 Cs4 S2 93.6(3) . .
O24 Cs4 S3 17.7(3) . .
O24 Cs4 O4 130.3(5) . 4_565
O24 Cs4 O18 75.5(4) . .
O24 Cs4 O19 112.2(4) . .
O24 Cs4 O21 153.9(5) . .
O24 Cs4 O22 134.9(5) . .
Cs3 Cs5 Cs3 133.74(6) . 2_755
Cs4 Cs5 Cs3 141.1(3) . 2_755
Cs4 Cs5 Cs3 26.7(2) . .
Cs4 Cs5 Cl3 156.4(2) . 2_755
Cs4 Cs5 Cl4 116.2(3) . .
Cs4 Cs5 S2 72.7(2) . .
Cs4 Cs5 S3 73.8(3) . .
Cs4 Cs5 O18 62.8(3) . .
Cs4 Cs5 O19 69.6(3) . .
Cs4 Cs5 O22 77.6(3) . .
Cs4 Cs5 O23 93.7(3) . .
Cs4 Cs5 O24 61.2(3) . .
Cl3 Cs5 Cs3 39.54(13) 2_755 2_755
Cl3 Cs5 Cs3 173.26(15) 2_755 .
Cl3 Cs5 Cl4 74.64(18) 2_755 .
Cl3 Cs5 S2 86.53(13) 2_755 .
Cl3 Cs5 S3 113.21(15) 2_755 .
Cl4 Cs5 Cs3 102.24(14) . 2_755
Cl4 Cs5 Cs3 109.37(17) . .
Cl4 Cs5 S2 143.9(2) . .
Cl4 Cs5 S3 137.8(2) . .
S2 Cs5 Cs3 92.71(11) . .
S2 Cs5 Cs3 79.94(10) . 2_755
S3 Cs5 Cs3 73.72(9) . 2_755
S3 Cs5 Cs3 60.13(9) . .
S3 Cs5 S2 77.79(10) . .
O18 Cs5 Cs3 76.4(2) . .
O18 Cs5 Cs3 81.7(2) . 2_755
O18 Cs5 Cl3 101.0(3) . 2_755
O18 Cs5 Cl4 165.0(3) . .
O18 Cs5 S2 21.7(2) . .
O18 Cs5 S3 57.2(2) . .
O19 Cs5 Cs3 94.3(2) . 2_755
O19 Cs5 Cs3 94.9(2) . .
O19 Cs5 Cl3 86.9(2) . 2_755
O19 Cs5 Cl4 124.2(3) . .
O19 Cs5 S2 22.2(2) . .
O19 Cs5 S3 98.0(2) . .
O19 Cs5 O18 40.8(3) . .
O19 Cs5 O22 45.2(3) . .
O19 Cs5 O23 96.6(3) . .
O22 Cs5 Cs3 101.7(2) . .
O22 Cs5 Cs3 116.5(2) . 2_755
O22 Cs5 Cl3 84.2(2) . 2_755
O22 Cs5 Cl4 80.3(3) . .
O22 Cs5 S2 67.2(2) . .
O22 Cs5 S3 140.0(2) . .
O22 Cs5 O18 85.0(3) . .
O23 Cs5 Cs3 51.8(2) . 2_755
O23 Cs5 Cs3 82.2(2) . .
O23 Cs5 Cl3 91.2(3) . 2_755
O23 Cs5 Cl4 135.1(3) . .
O23 Cs5 S2 74.4(2) . .
O23 Cs5 S3 22.0(2) . .
O23 Cs5 O18 58.4(3) . .
O23 Cs5 O22 141.6(3) . .
O24 Cs5 Cs3 92.4(2) . 2_755
O24 Cs5 Cs3 41.6(2) . .
O24 Cs5 Cl3 131.6(3) . 2_755
O24 Cs5 Cl4 125.1(3) . .
O24 Cs5 S2 90.4(2) . .
O24 Cs5 S3 21.1(2) . .
O24 Cs5 O18 68.6(3) . .
O24 Cs5 O19 106.6(3) . .
O24 Cs5 O22 137.7(3) . .
O24 Cs5 O23 42.1(3) . .
O6 Cs6 O6 180.0 3_666 .
O6 Cs6 O12 119.8(3) . 3_666
O6 Cs6 O12 60.2(3) 3_666 3_666
O6 Cs6 O12 119.8(3) 3_666 .
O6 Cs6 O12 60.2(3) . .
O8 Cs6 O6 48.5(3) 3_666 3_666
O8 Cs6 O6 48.5(3) . .
O8 Cs6 O6 131.6(3) 3_666 .
O8 Cs6 O6 131.5(3) . 3_666
O8 Cs6 O8 180.0 3_666 .
O8 Cs6 O12 47.3(3) 3_666 3_666
O8 Cs6 O12 132.7(3) 3_666 .
O8 Cs6 O12 132.7(3) . 3_666
O8 Cs6 O12 47.3(3) . .
O8 Cs6 O31 89.6(3) 3_666 2_755
O8 Cs6 O31 90.4(3) . 2_755
O8 Cs6 O31 89.6(3) . 4_466
O8 Cs6 O31 90.4(3) 3_666 4_466
O8 Cs6 O33 96.0(3) 3_666 2_755
O8 Cs6 O33 84.0(3) 3_666 4_466
O8 Cs6 O33 84.0(3) . 2_755
O8 Cs6 O33 96.0(3) . 4_466
O12 Cs6 O12 180.0 . 3_666
O15 Cs6 O6 90.1(3) . 3_666
O15 Cs6 O6 90.1(3) 3_666 .
O15 Cs6 O6 89.9(3) 3_666 3_666
O15 Cs6 O6 89.9(3) . .
O15 Cs6 O8 84.9(3) . 3_666
O15 Cs6 O8 95.1(3) . .
O15 Cs6 O8 95.1(3) 3_666 3_666
O15 Cs6 O8 84.9(3) 3_666 .
O15 Cs6 O12 132.3(3) 3_666 .
O15 Cs6 O12 47.7(3) . .
O15 Cs6 O12 132.3(3) . 3_666
O15 Cs6 O12 47.7(3) 3_666 3_666
O15 Cs6 O15 180.0 . 3_666
O15 Cs6 O31 131.0(3) . 4_466
O15 Cs6 O31 131.0(3) 3_666 2_755
O15 Cs6 O31 49.0(3) 3_666 4_466
O15 Cs6 O31 49.0(3) . 2_755
O15 Cs6 O33 97.1(3) 3_666 4_466
O15 Cs6 O33 97.1(3) . 2_755
O15 Cs6 O33 82.9(3) . 4_466
O15 Cs6 O33 82.9(3) 3_666 2_755
O31 Cs6 O6 121.8(3) 4_466 3_666
O31 Cs6 O6 58.2(3) 2_755 3_666
O31 Cs6 O6 58.2(3) 4_466 .
O31 Cs6 O6 121.8(3) 2_755 .
O31 Cs6 O12 61.6(3) 2_755 .
O31 Cs6 O12 61.6(3) 4_466 3_666
O31 Cs6 O12 118.4(3) 2_755 3_666
O31 Cs6 O12 118.4(3) 4_466 .
O31 Cs6 O31 180.0 4_466 2_755
O33 Cs6 O6 132.4(3) 4_466 3_666
O33 Cs6 O6 132.4(3) 2_755 .
O33 Cs6 O6 47.6(3) 2_755 3_666
O33 Cs6 O6 47.6(3) 4_466 .
O33 Cs6 O12 89.0(3) 4_466 .
O33 Cs6 O12 91.0(3) 4_466 3_666
O33 Cs6 O12 91.0(3) 2_755 .
O33 Cs6 O12 89.0(3) 2_755 3_666
O33 Cs6 O31 48.1(3) 2_755 2_755
O33 Cs6 O31 131.9(3) 2_755 4_466
O33 Cs6 O31 48.1(3) 4_466 4_466
O33 Cs6 O31 131.9(3) 4_466 2_755
O33 Cs6 O33 180.0 4_466 2_755
Cs6 Ti1 Cs1 60.63(5) 2_745 .
O28 Ti1 Cs1 73.1(4) . .
O28 Ti1 Cs6 133.7(4) . 2_745
O29 Ti1 Cs1 127.0(4) . .
O29 Ti1 Cs6 130.7(4) . 2_745
O29 Ti1 O28 77.5(5) . .
O29 Ti1 O30 78.1(5) . .
O30 Ti1 Cs1 135.4(4) . .
O30 Ti1 Cs6 135.0(4) . 2_745
O30 Ti1 O28 79.2(5) . .
O31 Ti1 Cs1 119.1(4) . .
O31 Ti1 Cs6 58.5(4) . 2_745
O31 Ti1 O28 167.9(6) . .
O31 Ti1 O29 94.1(5) . .
O31 Ti1 O30 90.5(6) . .
O31 Ti1 O32 99.0(6) . .
O31 Ti1 O33 97.4(6) . .
O32 Ti1 Cs1 54.8(4) . .
O32 Ti1 Cs6 66.4(4) . 2_745
O32 Ti1 O28 87.7(5) . .
O32 Ti1 O29 162.6(6) . .
O32 Ti1 O30 90.3(6) . .
O32 Ti1 O33 99.3(5) . .
O33 Ti1 Cs1 48.4(3) . .
O33 Ti1 Cs6 58.4(4) . 2_745
O33 Ti1 O28 91.5(5) . .
O33 Ti1 O29 90.2(5) . .
O33 Ti1 O30 166.4(5) . .
Cs1 Ti2 Cs0A 118.38(13) 4_566 .
Cs6 Ti2 Cs0A 169.10(11) 1_655 .
Cs6 Ti2 Cs1 60.36(5) 1_655 4_566
O6 Ti2 Cs0A 120.5(4) 3_766 .
O6 Ti2 Cs1 120.2(4) 3_766 4_566
O6 Ti2 Cs6 59.8(4) 3_766 1_655
O6 Ti2 O8 98.5(6) 3_766 3_766
O6 Ti2 O20 99.5(6) 3_766 1_655
O6 Ti2 O25 94.0(6) 3_766 .
O6 Ti2 O26 166.7(5) 3_766 .
O6 Ti2 O27 90.6(6) 3_766 .
O8 Ti2 Cs0A 114.5(4) 3_766 .
O8 Ti2 Cs1 46.0(4) 3_766 4_566
O8 Ti2 Cs6 56.0(4) 3_766 1_655
O8 Ti2 O20 96.4(5) 3_766 1_655
O8 Ti2 O25 91.8(5) 3_766 .
O8 Ti2 O26 93.0(5) 3_766 .
O8 Ti2 O27 166.9(5) 3_766 .
O20 Ti2 Cs0A 122.5(4) 1_655 .
O20 Ti2 Cs1 54.7(4) 1_655 4_566
O20 Ti2 Cs6 66.6(4) 1_655 1_655
O20 Ti2 O25 163.0(5) 1_655 .
O20 Ti2 O26 85.9(5) 1_655 .
O20 Ti2 O27 91.4(5) 1_655 .
O25 Ti2 Cs0A 40.6(4) . .
O25 Ti2 Cs1 125.7(4) . 4_566
O25 Ti2 Cs6 129.9(4) . 1_655
O25 Ti2 O26 78.8(5) . .
O25 Ti2 O27 78.0(5) . .
O26 Ti2 Cs0A 47.5(4) . .
O26 Ti2 Cs1 72.9(3) . 4_566
O26 Ti2 Cs6 133.2(4) . 1_655
O26 Ti2 O27 77.1(5) . .
O27 Ti2 Cs0A 52.4(4) . .
O27 Ti2 Cs1 135.4(4) . 4_566
O27 Ti2 Cs6 137.1(4) . 1_655
Cs1 Ti3 Cs4 114.99(17) 4_466 .
Cs6 Ti3 Cs1 60.05(5) . 4_466
Cs6 Ti3 Cs4 167.01(17) . .
O15 Ti3 Cs1 49.8(4) . 4_466
O15 Ti3 Cs4 110.5(4) . .
O15 Ti3 Cs6 56.8(4) . .
O15 Ti3 O19 90.9(5) . .
O15 Ti3 O21 91.1(5) . .
O15 Ti3 O22 165.5(5) . .
O19 Ti3 Cs1 130.4(4) . 4_466
O19 Ti3 Cs4 44.2(4) . .
O19 Ti3 Cs6 128.1(3) . .
O19 Ti3 O21 78.9(5) . .
O19 Ti3 O22 76.6(5) . .
O20 Ti3 Cs1 52.6(4) . 4_466
O20 Ti3 Cs4 120.1(4) . .
O20 Ti3 Cs6 67.7(4) . .
O20 Ti3 O15 98.8(6) . .
O20 Ti3 O19 164.1(5) . .
O20 Ti3 O21 88.3(6) . .
O20 Ti3 O22 91.9(5) . .
O20 Ti3 O31 99.9(6) . 2_755
O21 Ti3 Cs1 73.9(4) . 4_466
O21 Ti3 Cs4 42.1(4) . .
O21 Ti3 Cs6 133.7(4) . .
O21 Ti3 O22 79.4(5) . .
O22 Ti3 Cs1 135.2(3) . 4_466
O22 Ti3 Cs4 55.3(4) . .
O22 Ti3 Cs6 137.2(4) . .
O31 Ti3 Cs1 119.4(4) 2_755 4_466
O31 Ti3 Cs4 124.9(4) 2_755 .
O31 Ti3 Cs6 59.5(4) 2_755 .
O31 Ti3 O15 97.8(6) 2_755 .
O31 Ti3 O19 91.2(5) 2_755 .
O31 Ti3 O21 166.8(6) 2_755 .
O31 Ti3 O22 89.9(5) 2_755 .
Cs1 Ti4 Cs3 95.92(8) 4_466 4_566
Cs6 Ti4 Cs1 58.70(5) . 4_466
Cs6 Ti4 Cs3 128.45(10) . 4_566
O7 Ti4 Cs1 56.8(4) . 4_466
O7 Ti4 Cs3 61.0(4) . 4_566
O7 Ti4 Cs6 67.8(4) . .
O7 Ti4 O13 91.3(5) . .
O7 Ti4 O14 86.1(6) . .
O7 Ti4 O16 161.9(5) . .
O12 Ti4 Cs1 119.2(4) . 4_466
O12 Ti4 Cs3 120.3(4) . 4_566
O12 Ti4 Cs6 60.6(4) . .
O12 Ti4 O7 98.2(6) . .
O12 Ti4 O13 89.5(5) . .
O12 Ti4 O14 168.3(6) . .
O12 Ti4 O16 94.5(5) . .
O13 Ti4 Cs1 137.9(3) . 4_466
O13 Ti4 Cs3 42.1(3) . 4_566
O13 Ti4 Cs6 138.5(3) . .
O14 Ti4 Cs1 72.2(4) . 4_466
O14 Ti4 Cs3 52.7(4) . 4_566
O14 Ti4 Cs6 130.9(4) . .
O14 Ti4 O13 79.6(5) . .
O15 Ti4 Cs1 46.5(4) . 4_466
O15 Ti4 Cs3 138.0(4) . 4_566
O15 Ti4 Cs6 54.9(4) . .
O15 Ti4 O7 99.2(6) . .
O15 Ti4 O12 97.9(6) . .
O15 Ti4 O13 166.1(5) . .
O15 Ti4 O14 92.1(5) . .
O15 Ti4 O16 91.7(5) . .
O16 Ti4 Cs1 126.2(4) . 4_466
O16 Ti4 Cs3 101.4(4) . 4_566
O16 Ti4 Cs6 130.1(4) . .
O16 Ti4 O13 76.0(5) . .
O16 Ti4 O14 79.0(5) . .
Cs6 Ti5 Cs1 60.69(5) . 2_755
O8 Ti5 Cs1 47.6(4) . 2_755
O8 Ti5 Cs6 55.5(4) . .
O8 Ti5 O9 90.4(5) . .
O8 Ti5 O10 91.6(5) . .
O8 Ti5 O11 167.5(5) . .
O9 Ti5 Cs1 123.1(4) . 2_755
O9 Ti5 Cs6 131.5(4) . .
O9 Ti5 O10 77.1(5) . .
O9 Ti5 O11 78.0(5) . .
O10 Ti5 Cs1 69.5(4) . 2_755
O10 Ti5 Cs6 130.2(4) . .
O11 Ti5 Cs1 136.5(4) . 2_755
O11 Ti5 Cs6 136.5(4) . .
O11 Ti5 O10 81.2(5) . .
O12 Ti5 Cs1 121.4(4) . 2_755
O12 Ti5 Cs6 60.7(4) . .
O12 Ti5 O8 96.9(6) . .
O12 Ti5 O9 96.0(5) . .
O12 Ti5 O10 169.1(6) . .
O12 Ti5 O11 89.1(6) . .
O32 Ti5 Cs1 55.5(4) 2_755 2_755
O32 Ti5 Cs6 65.8(4) 2_755 .
O32 Ti5 O8 97.6(6) 2_755 .
O32 Ti5 O9 161.6(6) 2_755 .
O32 Ti5 O10 86.1(5) 2_755 .
O32 Ti5 O11 92.2(6) 2_755 .
O32 Ti5 O12 99.4(6) 2_755 .
Cs1 Ti6 Cs3 98.41(10) 4_466 4_566
Cs6 Ti6 Cs1 59.37(5) . 4_466
Cs6 Ti6 Cs3 131.47(11) . 4_566
O3 Ti6 Cs1 123.7(4) . 4_466
O3 Ti6 Cs3 98.3(4) . 4_566
O3 Ti6 Cs6 130.2(4) . .
O3 Ti6 O4 77.5(6) . .
O3 Ti6 O5 77.1(5) . .
O4 Ti6 Cs1 73.3(4) . 4_466
O4 Ti6 Cs3 50.3(4) . 4_566
O4 Ti6 Cs6 132.6(4) . .
O5 Ti6 Cs1 140.6(4) . 4_466
O5 Ti6 Cs3 42.6(4) . 4_566
O5 Ti6 Cs6 136.0(4) . .
O5 Ti6 O4 80.8(5) . .
O6 Ti6 Cs1 118.6(4) . 4_466
O6 Ti6 Cs3 124.3(4) . 4_566
O6 Ti6 Cs6 59.3(4) . .
O6 Ti6 O3 93.9(6) . .
O6 Ti6 O4 168.1(6) . .
O6 Ti6 O5 89.2(6) . .
O6 Ti6 O33 97.8(6) . 4_466
O7 Ti6 Cs1 58.8(4) . 4_466
O7 Ti6 Cs3 63.7(4) . 4_566
O7 Ti6 Cs6 68.1(4) . .
O7 Ti6 O3 161.4(6) . .
O7 Ti6 O4 86.6(6) . .
O7 Ti6 O5 91.0(5) . .
O7 Ti6 O6 100.3(6) . .
O7 Ti6 O33 99.9(5) . 4_466
O33 Ti6 Cs1 44.4(4) 4_466 4_466
O33 Ti6 Cs3 136.0(4) 4_466 4_566
O33 Ti6 Cs6 57.7(4) 4_466 .
O33 Ti6 O3 90.0(5) 4_466 .
O33 Ti6 O4 90.5(5) 4_466 .
O33 Ti6 O5 165.7(5) 4_466 .
Cs1 Cl1 Cs2 91.17(17) . .
Cs3 Cl3 Cs0A 73.1(2) . .
Cs3 Cl3 Cs5 98.19(19) . 2_745
Cs5 Cl3 Cs0A 154.9(2) 2_745 .
Cs1 Cl4 Cs5 126.0(3) 3_765 .
Cs2 Cl4 Cs1 93.4(2) 1_455 3_765
Cs2 Cl4 Cs5 105.1(2) 1_455 .
O1 S1 Cs1 33.9(5) . 1_456
O1 S1 O2 110.4(7) . .
O1 S1 O3 108.6(8) . .
O1 S1 O29 107.9(7) . 4_466
O2 S1 Cs1 76.5(5) . 1_456
O2 S1 O3 111.0(8) . .
O2 S1 O29 109.4(7) . 4_466
O3 S1 Cs1 124.4(5) . 1_456
O3 S1 O29 109.5(7) . 4_466
O29 S1 Cs1 119.6(5) 4_466 1_456
Cs5 S2 Cs4 36.8(2) . .
O16 S2 Cs4 123.3(5) . .
O16 S2 Cs5 159.4(5) . .
O17 S2 Cs4 127.6(6) . .
O17 S2 Cs5 91.4(5) . .
O17 S2 O16 109.0(7) . .
O17 S2 O19 108.3(7) . .
O18 S2 Cs4 50.5(6) . .
O18 S2 Cs5 63.1(6) . .
O18 S2 O16 110.7(8) . .
O18 S2 O17 110.0(8) . .
O18 S2 O19 109.6(8) . .
O19 S2 Cs4 59.2(5) . .
O19 S2 Cs5 59.3(5) . .
O19 S2 O16 109.2(7) . .
Cs0A S3 Cs4 94.46(17) . .
Cs0A S3 Cs5 102.22(13) . .
Cs5 S3 Cs4 36.7(2) . .
O9 S3 Cs0A 124.9(5) 3_766 .
O9 S3 Cs4 84.4(5) 3_766 .
O9 S3 Cs5 108.1(5) 3_766 .
O9 S3 O25 108.3(7) 3_766 .
O23 S3 Cs0A 126.5(6) . .
O23 S3 Cs4 93.9(6) . .
O23 S3 Cs5 60.3(5) . .
O23 S3 O9 108.5(7) . 3_766
O23 S3 O25 108.6(8) . .
O24 S3 Cs0A 54.8(6) . .
O24 S3 Cs4 40.0(6) . .
O24 S3 Cs5 56.0(6) . .
O24 S3 O9 110.2(8) . 3_766
O24 S3 O23 112.4(8) . .
O24 S3 O25 108.8(8) . .
O25 S3 Cs0A 54.1(5) . .
O25 S3 Cs4 148.1(5) . .
O25 S3 Cs5 143.6(5) . .
S1 O1 Cs1 130.4(7) . 1_456
S1 O3 Ti6 135.4(8) . .
Cs4 O4 Cs3 49.0(3) 4_566 4_566
Ti6 O4 Cs3 101.1(5) . 4_566
Ti6 O4 Cs4 131.3(6) . 4_566
Ti6 O5 Cs3 110.5(5) . 4_566
Ti2 O6 Cs6 92.9(5) 3_766 .
Ti6 O6 Cs6 93.6(5) . .
Ti6 O6 Ti2 172.4(8) . 3_766
Cs1 O7 Cs6 67.4(2) 4_466 .
Ti4 O7 Cs1 98.3(4) . 4_466
Ti4 O7 Cs6 84.9(4) . .
Ti6 O7 Cs1 96.2(5) . 4_466
Ti6 O7 Cs6 85.0(4) . .
Ti6 O7 Ti4 157.5(8) . .
Cs1 O8 Cs6 78.2(3) 2_755 .
Ti2 O8 Cs1 109.3(5) 3_766 2_755
Ti2 O8 Cs6 96.5(5) 3_766 .
Ti5 O8 Cs1 107.2(5) . 2_755
Ti5 O8 Cs6 97.4(4) . .
Ti5 O8 Ti2 142.8(7) . 3_766
S3 O9 Ti5 135.1(8) 3_766 .
Ti4 O12 Cs6 92.3(5) . .
Ti5 O12 Cs6 92.3(5) . .
Ti5 O12 Ti4 175.0(8) . .
Ti4 O13 Cs3 111.6(5) . 4_566
Ti4 O14 Cs3 99.6(5) . 4_566
Cs6 O15 Cs1 75.9(3) . 4_466
Ti3 O15 Cs1 105.3(5) . 4_466
Ti3 O15 Cs6 95.3(5) . .
Ti4 O15 Cs1 110.3(5) . 4_466
Ti4 O15 Cs6 98.3(5) . .
Ti4 O15 Ti3 144.0(8) . .
S2 O16 Ti4 136.4(8) . .
Cs4 O18 Cs5 43.1(3) . .
S2 O18 Cs4 109.2(7) . .
S2 O18 Cs5 95.2(6) . .
Cs5 O19 Cs4 42.6(3) . .
Ti3 O19 Cs4 110.7(5) . .
Ti3 O19 Cs5 121.9(5) . .
S2 O19 Cs4 99.0(6) . .
S2 O19 Cs5 98.5(6) . .
S2 O19 Ti3 139.6(8) . .
Cs1 O20 Cs6 70.3(2) 4_466 .
Ti2 O20 Cs1 99.3(5) 1_455 4_466
Ti2 O20 Cs6 85.9(4) 1_455 .
Ti3 O20 Cs1 102.5(5) . 4_466
Ti3 O20 Cs6 84.8(4) . .
Ti3 O20 Ti2 151.7(8) . 1_455
Ti3 O21 Cs4 112.5(6) . .
Cs5 O22 Cs4 39.4(2) . .
Ti3 O22 Cs4 96.8(4) . .
Ti3 O22 Cs5 115.7(5) . .
S3 O23 Cs5 97.6(6) . .
Cs0A O24 Cs5 133.8(4) . .
Cs3 O24 Cs0A 85.2(4) . .
Cs3 O24 Cs5 95.8(4) . .
Cs4 O24 Cs0A 133.0(5) . .
Cs4 O24 Cs3 54.3(3) . .
Cs4 O24 Cs5 45.8(3) . .
S3 O24 Cs0A 104.2(7) . .
S3 O24 Cs3 141.8(8) . .
S3 O24 Cs4 122.3(7) . .
S3 O24 Cs5 102.9(7) . .
Ti2 O25 Cs0A 114.6(5) . .
S3 O25 Cs0A 103.9(6) . .
S3 O25 Ti2 136.6(8) . .
Ti2 O26 Cs0A 104.9(5) . .
Ti2 O27 Cs0A 99.3(5) . .
Ti1 O28 Cs0A 129.4(6) . .
S1 O29 Ti1 135.0(8) 4_665 .
Ti1 O31 Cs6 94.6(5) . 2_745
Ti1 O31 Ti3 171.9(8) . 2_745
Ti3 O31 Cs6 92.8(5) 2_745 2_745
Cs1 O32 Cs6 70.7(2) . 2_745
Ti1 O32 Cs1 99.0(5) . .
Ti1 O32 Cs6 85.9(4) . 2_745
Ti5 O32 Cs1 98.6(5) 2_745 .
Ti5 O32 Cs6 87.3(5) 2_745 2_745
Ti5 O32 Ti1 157.7(8) 2_745 .
Cs1 O33 Cs6 76.6(2) . 2_745
Ti1 O33 Cs1 105.7(4) . .
Ti1 O33 Cs6 93.5(4) . 2_745
Ti6 O33 Cs1 112.2(5) 4_665 .
Ti6 O33 Cs6 95.1(4) 4_665 2_745
Ti6 O33 Ti1 142.1(7) 4_665 .

loop_
_geom_bond_atom_site_label_1
_geom_bond_atom_site_label_2
_geom_bond_distance
_geom_bond_site_symmetry_2
Cs0A Cs2 5.791(7) .
Cs0A Cs3 4.386(9) .
Cs0A Cs4 5.742(10) .
Cs0A Ti2 4.488(6) .
Cs0A Cl3 3.850(11) .
Cs0A S3 3.850(6) .
Cs0A O24 3.242(14) .
Cs0A O25 3.211(13) .
Cs0A O26 3.426(14) .
Cs0A O27 3.603(15) .
Cs0A O28 3.556(15) .
Cs1 Cs6 4.0749(17) 2_745
Cs1 Ti5 4.090(3) 2_745
Cs1 Cl1 3.402(7) .
Cs1 Cl4 3.519(11) 3_765
Cs1 S1 4.109(4) 1_654
Cs1 O1 3.011(12) 1_654
Cs1 O7 3.649(12) 4_665
Cs1 O8 3.159(12) 2_745
Cs1 O15 3.336(13) 4_665
Cs1 O20 3.429(12) 4_665
Cs1 O32 3.409(13) .
Cs1 O33 3.203(11) .
Cs2 Cs0A 5.791(7) 3_865
Cs2 Cs1 5.0494(19) 3_865
Cs2 Cs5 5.699(3) 1_655
Cs2 Cs5 5.699(3) 3_765
Cs2 Cl1 3.662(7) 3_865
Cs2 Cl1 3.662(7) .
Cs2 Cl2 3.347(5) .
Cs2 Cl2 3.347(5) 3_865
Cs2 Cl4 3.420(8) 1_655
Cs2 Cl4 3.420(8) 3_765
Cs3 Cs4 2.862(13) .
Cs3 Cs5 4.843(5) .
Cs3 Cs5 5.438(6) 2_745
Cs3 Ti4 4.568(5) 4_565
Cs3 Ti6 4.472(6) 4_565
Cs3 Cl3 3.498(9) .
Cs3 O4 3.507(16) 4_565
Cs3 O5 3.229(15) 4_565
Cs3 O13 3.292(13) 4_565
Cs3 O14 3.685(15) 4_565
Cs3 O24 3.235(14) .
Cs4 Cs5 2.470(13) .
Cs4 Ti3 4.591(10) .
Cs4 S2 3.937(9) .
Cs4 S3 3.972(10) .
Cs4 O4 3.394(17) 4_565
Cs4 O18 3.217(15) .
Cs4 O19 3.422(15) .
Cs4 O21 3.332(16) .
Cs4 O22 3.802(18) .
Cs4 O24 3.020(16) .
Cs5 Cs3 5.438(6) 2_755
Cs5 Cl3 3.696(9) 2_755
Cs5 Cl4 3.752(9) .
Cs5 S2 3.887(5) .
Cs5 S3 3.874(5) .
Cs5 O18 3.479(14) .
Cs5 O19 3.380(13) .
Cs5 O22 3.467(13) .
Cs5 O23 3.396(13) .
Cs5 O24 3.294(14) .
Cs6 O6 3.424(13) .
Cs6 O6 3.424(13) 3_666
Cs6 O8 3.302(12) .
Cs6 O8 3.302(12) 3_666
Cs6 O12 3.467(13) .
Cs6 O12 3.468(13) 3_666
Cs6 O15 3.289(13) 3_666
Cs6 O15 3.289(13) .
Cs6 O31 3.376(13) 4_466
Cs6 O31 3.376(13) 2_755
Cs6 O33 3.370(11) 2_755
Cs6 O33 3.370(11) 4_466
Ti1 Cs6 3.948(3) 2_745
Ti1 O28 2.151(14) .
Ti1 O29 2.075(12) .
Ti1 O30 2.139(14) .
Ti1 O31 1.795(13) .
Ti1 O32 1.841(13) .
Ti1 O33 1.864(12) .
Ti2 Cs1 4.145(3) 4_566
Ti2 Cs6 3.955(3) 1_655
Ti2 O6 1.813(13) 3_766
Ti2 O8 1.833(12) 3_766
Ti2 O20 1.836(13) 1_655
Ti2 O25 2.073(13) .
Ti2 O26 2.148(13) .
Ti2 O27 2.157(13) .
Ti3 Cs1 4.213(3) 4_466
Ti3 O15 1.841(12) .
Ti3 O19 2.081(13) .
Ti3 O20 1.815(13) .
Ti3 O21 2.132(14) .
Ti3 O22 2.162(12) .
Ti3 O31 1.824(13) 2_755
Ti4 Cs1 4.314(3) 4_466
Ti4 Cs3 4.568(5) 4_566
Ti4 O7 1.834(13) .
Ti4 O12 1.818(13) .
Ti4 O13 2.179(13) .
Ti4 O14 2.155(15) .
Ti4 O15 1.813(12) .
Ti4 O16 2.079(13) .
Ti5 Cs1 4.090(3) 2_755
Ti5 O8 1.827(12) .
Ti5 O9 2.079(12) .
Ti5 O10 2.179(13) .
Ti5 O11 2.163(14) .
Ti5 O12 1.807(13) .
Ti5 O32 1.805(13) 2_755
Ti6 Cs1 4.242(3) 4_466
Ti6 Cs3 4.472(6) 4_566
Ti6 O3 2.076(14) .
Ti6 O4 2.179(15) .
Ti6 O5 2.163(14) .
Ti6 O6 1.810(13) .
Ti6 O7 1.805(13) .
Ti6 O33 1.825(12) 4_466
Cl3 Cs5 3.696(9) 2_745
Cl4 Cs1 3.519(11) 3_765
Cl4 Cs2 3.420(7) 1_455
S1 Cs1 4.109(4) 1_456
S1 O1 1.459(13) .
S1 O2 1.478(14) .
S1 O3 1.478(14) .
S1 O29 1.488(13) 4_466
S2 O16 1.492(13) .
S2 O17 1.470(14) .
S2 O18 1.445(14) .
S2 O19 1.484(13) .
S3 O9 1.477(12) 3_766
S3 O23 1.466(14) .
S3 O24 1.429(14) .
S3 O25 1.489(14) .
O1 Cs1 3.011(12) 1_456
O4 Cs3 3.507(16) 4_566
O4 Cs4 3.394(17) 4_566
O5 Cs3 3.229(15) 4_566
O6 Ti2 1.813(13) 3_766
O7 Cs1 3.649(12) 4_466
O8 Cs1 3.159(12) 2_755
O8 Ti2 1.833(12) 3_766
O9 S3 1.477(12) 3_766
O13 Cs3 3.292(13) 4_566
O14 Cs3 3.685(15) 4_566
O15 Cs1 3.336(13) 4_466
O20 Cs1 3.429(12) 4_466
O20 Ti2 1.836(13) 1_455
O29 S1 1.488(12) 4_665
O31 Cs6 3.376(13) 2_745
O31 Ti3 1.824(13) 2_745
O32 Cs6 3.628(13) 2_745
O32 Ti5 1.805(13) 2_745
O33 Cs6 3.370(11) 2_745
O33 Ti6 1.825(12) 4_665

loop_
_geom_torsion_atom_site_label_1
_geom_torsion_atom_site_label_2
_geom_torsion_atom_site_label_3
_geom_torsion_atom_site_label_4
_geom_torsion
_geom_torsion_site_symmetry_1
_geom_torsion_site_symmetry_4
Cs0A S3 O23 Cs5 83.2(6) . .
Cs0A S3 O24 Cs3 100.5(13) . .
Cs0A S3 O24 Cs4 172.3(11) . .
Cs0A S3 O24 Cs5 -142.2(7) . .
Cs0A S3 O25 Ti2 -152.1(14) . .
Cs1 Ti1 O31 Cs6 0.5(5) . 2_745
Cs1 Ti1 O32 Cs6 69.7(3) . 2_745
Cs1 Ti1 O32 Ti5 142(2) . 2_745
Cs1 Ti1 O33 Cs6 -77.0(3) . 2_745
Cs1 Ti1 O33 Ti6 -179.8(13) . 4_665
Cs1 Ti3 O15 Cs6 -76.8(4) 4_466 .
Cs1 Ti3 O15 Ti4 171.2(15) 4_466 .
Cs1 Ti3 O20 Cs6 68.5(3) 4_466 .
Cs1 Ti3 O20 Ti2 139.7(17) 4_466 1_455
Cs1 Ti4 O7 Cs6 -66.2(2) 4_466 .
Cs1 Ti4 O7 Ti6 -130(2) 4_466 .
Cs1 Ti4 O12 Cs6 -2.2(4) 4_466 .
Cs1 Ti4 O15 Cs6 78.0(4) 4_466 .
Cs1 Ti4 O15 Ti3 -170.9(16) 4_466 .
Cs1 Ti5 O8 Cs6 79.8(4) 2_755 .
Cs1 Ti5 O8 Ti2 -169.0(14) 2_755 3_766
Cs1 Ti5 O12 Cs6 -0.1(5) 2_755 .
Cs1 Ti6 O6 Cs6 -3.2(5) 4_466 .
Cs1 Ti6 O7 Cs6 66.5(2) 4_466 .
Cs1 Ti6 O7 Ti4 130(2) 4_466 .
Cs1 S1 O3 Ti6 -170.0(7) 1_456 .
Cs3 Ti4 O7 Cs1 -120.2(4) 4_566 4_466
Cs3 Ti4 O7 Cs6 173.6(4) 4_566 .
Cs3 Ti4 O7 Ti6 110(2) 4_566 .
Cs3 Ti4 O12 Cs6 -119.8(3) 4_566 .
Cs3 Ti4 O15 Cs1 32.8(8) 4_566 4_466
Cs3 Ti4 O15 Cs6 110.8(5) 4_566 .
Cs3 Ti4 O15 Ti3 -138.1(9) 4_566 .
Cs3 Ti6 O6 Cs6 121.8(3) 4_566 .
Cs3 Ti6 O7 Cs1 119.3(4) 4_566 4_466
Cs3 Ti6 O7 Cs6 -174.1(3) 4_566 .
Cs3 Ti6 O7 Ti4 -111(2) 4_566 .
Cs4 Ti3 O15 Cs1 -106.0(4) . 4_466
Cs4 Ti3 O15 Cs6 177.22(17) . .
Cs4 Ti3 O15 Ti4 65.2(13) . .
Cs4 Ti3 O20 Cs1 99.9(4) . 4_466
Cs4 Ti3 O20 Cs6 168.4(2) . .
Cs4 Ti3 O20 Ti2 -120.4(14) . 1_455
Cs4 S2 O16 Ti4 -92.8(11) . .
Cs4 S2 O18 Cs5 41.8(4) . .
Cs4 S2 O19 Cs5 -43.1(3) . .
Cs4 S2 O19 Ti3 137.5(13) . .
Cs4 S3 O23 Cs5 -15.3(4) . .
Cs4 S3 O24 Cs0A -172.3(11) . .
Cs4 S3 O24 Cs3 -71.8(12) . .
Cs4 S3 O24 Cs5 45.5(6) . .
Cs4 S3 O25 Cs0A 10.7(13) . .
Cs4 S3 O25 Ti2 -141.4(8) . .
Cs5 S2 O16 Ti4 -80.0(19) . .
Cs5 S2 O18 Cs4 -41.8(4) . .
Cs5 S2 O19 Cs4 43.1(3) . .
Cs5 S2 O19 Ti3 -179.4(14) . .
Cs5 S3 O24 Cs0A 142.2(7) . .
Cs5 S3 O24 Cs3 -117.3(13) . .
Cs5 S3 O24 Cs4 -45.5(6) . .
Cs5 S3 O25 Cs0A -57.1(10) . .
Cs5 S3 O25 Ti2 150.8(6) . .
Cs6 Ti1 O32 Cs1 -69.7(3) 2_745 .
Cs6 Ti1 O32 Ti5 72(2) 2_745 2_745
Cs6 Ti1 O33 Cs1 77.0(3) 2_745 .
Cs6 Ti1 O33 Ti6 -102.8(11) 2_745 4_665
Cs6 Ti3 O15 Cs1 76.8(4) . 4_466
Cs6 Ti3 O15 Ti4 -112.0(13) . .
Cs6 Ti3 O20 Cs1 -68.5(3) . 4_466
Cs6 Ti3 O20 Ti2 71.2(15) . 1_455
Cs6 Ti4 O7 Cs1 66.2(2) . 4_466
Cs6 Ti4 O7 Ti6 -63.5(19) . .
Cs6 Ti4 O15 Cs1 -78.0(4) . 4_466
Cs6 Ti4 O15 Ti3 111.1(13) . .
Cs6 Ti5 O8 Cs1 -79.8(4) . 2_755
Cs6 Ti5 O8 Ti2 111.2(12) . 3_766
Cs6 Ti6 O7 Cs1 -66.5(2) . 4_466
Cs6 Ti6 O7 Ti4 63.5(19) . .
O1 S1 O3 Ti6 156.1(10) . .
O2 S1 O1 Cs1 2.7(11) . 1_456
O2 S1 O3 Ti6 -82.4(13) . .
O3 Ti6 O6 Cs6 -135.4(4) . .
O3 Ti6 O7 Cs1 103.5(17) . 4_466
O3 Ti6 O7 Cs6 170.0(16) . .
O3 Ti6 O7 Ti4 -126(2) . .
O3 S1 O1 Cs1 124.6(9) . 1_456
O4 Ti6 O6 Cs6 -179(3) . .
O4 Ti6 O7 Cs1 72.5(5) . 4_466
O4 Ti6 O7 Cs6 139.0(4) . .
O4 Ti6 O7 Ti4 -158(2) . .
O5 Ti6 O6 Cs6 147.6(4) . .
O5 Ti6 O7 Cs1 153.2(4) . 4_466
O5 Ti6 O7 Cs6 -140.2(4) . .
O5 Ti6 O7 Ti4 -77(2) . .
O6 Ti6 O7 Cs1 -117.4(5) . 4_466
O6 Ti6 O7 Cs6 -50.8(5) . .
O6 Ti6 O7 Ti4 13(2) . .
O7 Ti4 O12 Cs6 -58.7(5) . .
O7 Ti4 O15 Cs1 -23.5(6) . 4_466
O7 Ti4 O15 Cs6 54.5(5) . .
O7 Ti4 O15 Ti3 165.6(12) . .
O7 Ti6 O6 Cs6 56.7(5) . .
O8 Ti5 O12 Cs6 43.7(5) . .
O9 Ti5 O8 Cs1 137.1(5) . 2_755
O9 Ti5 O8 Cs6 -143.1(4) . .
O9 Ti5 O8 Ti2 -31.9(12) . 3_766
O9 Ti5 O12 Cs6 134.8(4) . .
O9 S3 O23 Cs5 -100.7(6) 3_766 .
O9 S3 O24 Cs0A -119.2(7) 3_766 .
O9 S3 O24 Cs3 -18.7(15) 3_766 .
O9 S3 O24 Cs4 53.2(10) 3_766 .
O9 S3 O24 Cs5 98.7(7) 3_766 .
O9 S3 O25 Cs0A 120.4(6) 3_766 .
O9 S3 O25 Ti2 -31.7(13) 3_766 .
O10 Ti5 O8 Cs1 60.0(5) . 2_755
O10 Ti5 O8 Cs6 139.9(4) . .
O10 Ti5 O8 Ti2 -109.0(11) . 3_766
O10 Ti5 O12 Cs6 -175(3) . .
O11 Ti5 O8 Cs1 115(2) . 2_755
O11 Ti5 O8 Cs6 -165(2) . .
O11 Ti5 O8 Ti2 -54(3) . 3_766
O11 Ti5 O12 Cs6 -147.3(4) . .
O12 Ti4 O7 Cs1 119.7(5) . 4_466
O12 Ti4 O7 Cs6 53.5(4) . .
O12 Ti4 O7 Ti6 -10(2) . .
O12 Ti4 O15 Cs1 -123.2(5) . 4_466
O12 Ti4 O15 Cs6 -45.2(5) . .
O12 Ti4 O15 Ti3 65.9(13) . .
O12 Ti5 O8 Cs1 -126.8(5) . 2_755
O12 Ti5 O8 Cs6 -47.0(5) . .
O12 Ti5 O8 Ti2 64.2(12) . 3_766
O13 Ti4 O7 Cs1 -150.7(4) . 4_466
O13 Ti4 O7 Cs6 143.1(4) . .
O13 Ti4 O7 Ti6 80(2) . .
O13 Ti4 O12 Cs6 -150.0(4) . .
O13 Ti4 O15 Cs1 115(2) . 4_466
O13 Ti4 O15 Cs6 -167(2) . .
O13 Ti4 O15 Ti3 -56(3) . .
O14 Ti4 O7 Cs1 -71.2(4) . 4_466
O14 Ti4 O7 Cs6 -137.4(4) . .
O14 Ti4 O7 Ti6 159(2) . .
O14 Ti4 O12 Cs6 -170(3) . .
O14 Ti4 O15 Cs1 62.9(5) . 4_466
O14 Ti4 O15 Cs6 140.9(5) . .
O14 Ti4 O15 Ti3 -108.0(13) . .
O15 Ti3 O20 Cs1 -20.0(5) . 4_466
O15 Ti3 O20 Cs6 48.5(4) . .
O15 Ti3 O20 Ti2 119.7(15) . 1_455
O15 Ti4 O7 Cs1 20.2(5) . 4_466
O15 Ti4 O7 Cs6 -46.0(5) . .
O15 Ti4 O7 Ti6 -109.5(19) . .
O15 Ti4 O12 Cs6 41.8(5) . .
O16 Ti4 O7 Cs1 -105.9(16) . 4_466
O16 Ti4 O7 Cs6 -172.1(15) . .
O16 Ti4 O7 Ti6 124(2) . .
O16 Ti4 O12 Cs6 134.2(4) . .
O16 Ti4 O15 Cs1 142.0(5) . 4_466
O16 Ti4 O15 Cs6 -140.1(4) . .
O16 Ti4 O15 Ti3 -28.9(13) . .
O16 S2 O18 Cs4 116.6(7) . .
O16 S2 O18 Cs5 158.5(6) . .
O16 S2 O19 Cs4 -118.0(6) . .
O16 S2 O19 Cs5 -161.1(6) . .
O16 S2 O19 Ti3 19.5(14) . .
O17 S2 O16 Ti4 90.5(12) . .
O17 S2 O18 Cs4 -122.8(7) . .
O17 S2 O18 Cs5 -81.0(7) . .
O17 S2 O19 Cs4 123.5(7) . .
O17 S2 O19 Cs5 80.4(7) . .
O17 S2 O19 Ti3 -99.0(12) . .
O18 S2 O16 Ti4 -148.4(10) . .
O18 S2 O19 Cs4 3.4(8) . .
O18 S2 O19 Cs5 -39.7(8) . .
O18 S2 O19 Ti3 140.9(11) . .
O19 Ti3 O15 Cs1 -146.6(5) . 4_466
O19 Ti3 O15 Cs6 136.6(4) . .
O19 Ti3 O15 Ti4 24.6(13) . .
O19 Ti3 O20 Cs1 107.0(19) . 4_466
O19 Ti3 O20 Cs6 175.5(18) . .
O19 Ti3 O20 Ti2 -113(2) . 1_455
O19 S2 O16 Ti4 -27.7(13) . .
O19 S2 O18 Cs4 -3.8(9) . .
O19 S2 O18 Cs5 38.0(7) . .
O20 Ti3 O15 Cs1 20.8(6) . 4_466
O20 Ti3 O15 Cs6 -56.0(5) . .
O20 Ti3 O15 Ti4 -168.0(12) . .
O21 Ti3 O15 Cs1 -67.6(5) . 4_466
O21 Ti3 O15 Cs6 -144.5(5) . .
O21 Ti3 O15 Ti4 103.5(13) . .
O21 Ti3 O20 Cs1 70.9(5) . 4_466
O21 Ti3 O20 Cs6 139.4(4) . .
O21 Ti3 O20 Ti2 -149.4(16) . 1_455
O22 Ti3 O15 Cs1 -116(2) . 4_466
O22 Ti3 O15 Cs6 166.8(19) . .
O22 Ti3 O15 Ti4 55(3) . .
O22 Ti3 O20 Cs1 150.2(4) . 4_466
O22 Ti3 O20 Cs6 -141.3(4) . .
O22 Ti3 O20 Ti2 -70.1(16) . 1_455
O23 S3 O24 Cs0A 119.7(7) . .
O23 S3 O24 Cs3 -139.8(11) . .
O23 S3 O24 Cs4 -67.9(10) . .
O23 S3 O24 Cs5 -22.4(9) . .
O23 S3 O25 Cs0A -122.0(7) . .
O23 S3 O25 Ti2 85.9(12) . .
O24 S3 O23 Cs5 21.4(8) . .
O24 S3 O25 Cs0A 0.6(8) . .
O24 S3 O25 Ti2 -151.5(11) . .
O25 S3 O23 Cs5 141.8(6) . .
O25 S3 O24 Cs0A -0.6(8) . .
O25 S3 O24 Cs3 99.9(12) . .
O25 S3 O24 Cs4 171.7(8) . .
O25 S3 O24 Cs5 -142.8(6) . .
O28 Ti1 O31 Cs6 178(3) . 2_745
O28 Ti1 O32 Cs1 70.8(5) . .
O28 Ti1 O32 Cs6 140.5(4) . 2_745
O28 Ti1 O32 Ti5 -147(2) . 2_745
O28 Ti1 O33 Cs1 -65.7(5) . .
O28 Ti1 O33 Cs6 -142.7(4) . 2_745
O28 Ti1 O33 Ti6 114.5(11) . 4_665
O29 Ti1 O31 Cs6 -136.4(4) . 2_745
O29 Ti1 O32 Cs1 102.2(18) . .
O29 Ti1 O32 Cs6 171.9(17) . 2_745
O29 Ti1 O32 Ti5 -116(2) . 2_745
O29 Ti1 O33 Cs1 -143.2(5) . .
O29 Ti1 O33 Cs6 139.8(4) . 2_745
O29 Ti1 O33 Ti6 37.0(11) . 4_665
O29 S1 O1 Cs1 -116.8(9) 4_466 1_456
O29 S1 O3 Ti6 38.5(14) 4_466 .
O30 Ti1 O31 Cs6 145.5(4) . 2_745
O30 Ti1 O32 Cs1 150.1(5) . .
O30 Ti1 O32 Cs6 -140.3(4) . 2_745
O30 Ti1 O32 Ti5 -68(2) . 2_745
O30 Ti1 O33 Cs1 -112(2) . .
O30 Ti1 O33 Cs6 171(2) . 2_745
O30 Ti1 O33 Ti6 68(3) . 4_665
O31 Ti1 O32 Cs1 -119.4(5) . .
O31 Ti1 O32 Cs6 -49.7(5) . 2_745
O31 Ti1 O32 Ti5 23(2) . 2_745
O31 Ti1 O33 Cs1 122.6(5) . .
O31 Ti1 O33 Cs6 45.6(5) . 2_745
O31 Ti1 O33 Ti6 -57.2(11) . 4_665
O31 Ti3 O15 Cs1 122.1(5) 2_755 4_466
O31 Ti3 O15 Cs6 45.3(5) 2_755 .
O31 Ti3 O15 Ti4 -66.7(13) 2_755 .
O31 Ti3 O20 Cs1 -119.6(5) 2_755 4_466
O31 Ti3 O20 Cs6 -51.1(4) 2_755 .
O31 Ti3 O20 Ti2 20.1(16) 2_755 1_455
O32 Ti1 O31 Cs6 55.1(5) . 2_745
O32 Ti1 O33 Cs1 22.2(5) . .
O32 Ti1 O33 Cs6 -54.8(5) . 2_745
O32 Ti1 O33 Ti6 -157.6(11) . 4_665
O32 Ti5 O8 Cs1 -26.3(6) 2_755 2_755
O32 Ti5 O8 Cs6 53.5(5) 2_755 .
O32 Ti5 O8 Ti2 164.7(11) 2_755 3_766
O32 Ti5 O12 Cs6 -55.3(5) 2_755 .
O33 Ti1 O31 Cs6 -45.6(4) . 2_745
O33 Ti1 O32 Cs1 -20.3(5) . .
O33 Ti1 O32 Cs6 49.4(4) . 2_745
O33 Ti1 O32 Ti5 122(2) . 2_745
O33 Ti6 O6 Cs6 -44.9(5) 4_466 .
O33 Ti6 O7 Cs1 -17.5(5) 4_466 4_466
O33 Ti6 O7 Cs6 49.1(4) 4_466 .
O33 Ti6 O7 Ti4 112.6(19) 4_466 .
